data_4328176
loop_
_publ_author_name
'Skye Fortier'
'Jessie L. Brown'
'Nikolas Kaltsoyannis'
'Guang Wu'
'Trevor W. Hayton'

_publ_contact_author_email hayton@chem.ucsb.edu
_publ_contact_author_name 'Trevor W. Hayton'
_publ_section_title
;
 Synthesis, Molecular and Electronic Structure of UV(O)[N(SiMe3)2]3
;
_journal_name_full 'Inorganic Chemistry'
_journal_page_first 1625
_journal_page_last 1633
_journal_paper_doi 10.1021/ic201936j
_journal_volume 51
_journal_year 2012
_chemical_formula_sum 'C18 H54 N3 O Si6 U'
_chemical_formula_weight 735.21
_chemical_name_systematic
; 
 ? 
;
_space_group_IT_number 14
_symmetry_cell_setting monoclinic
_symmetry_space_group_name_Hall '-P 2yn'
_symmetry_space_group_name_H-M 'P 1 21/n 1'
_atom_sites_solution_hydrogens geom
_atom_sites_solution_primary direct
_atom_sites_solution_secondary difmap
_audit_creation_method SHELXL-97
_cell_angle_alpha 90.00
_cell_angle_beta 103.6000(10)
_cell_angle_gamma 90.00
_cell_formula_units_Z 4
_cell_length_a 12.4187(3)
_cell_length_b 18.1898(4)
_cell_length_c 14.8632(4)
_cell_measurement_temperature 100(2)
_cell_volume 3263.36(14)
_computing_structure_refinement 'SHELXL-97 (Sheldrick, 2008)'
_computing_structure_solution 'SHELXS-97 (Sheldrick, 2008)'
_diffrn_ambient_temperature 100(2)
_diffrn_measured_fraction_theta_full 0.996
_diffrn_measured_fraction_theta_max 0.996
_diffrn_measurement_device_type 'CCD area detector'
_diffrn_measurement_method 'omega scan'
_diffrn_radiation_monochromator graphite
_diffrn_radiation_source 'fine-focus sealed tube'
_diffrn_radiation_type MoK\a
_diffrn_radiation_wavelength 0.71073
_diffrn_reflns_av_R_equivalents 0.0287
_diffrn_reflns_av_sigmaI/netI 0.0347
_diffrn_reflns_limit_h_max 19
_diffrn_reflns_limit_h_min -14
_diffrn_reflns_limit_k_max 24
_diffrn_reflns_limit_k_min -27
_diffrn_reflns_limit_l_max 22
_diffrn_reflns_limit_l_min -22
_diffrn_reflns_number 34039
_diffrn_reflns_theta_full 33.17
_diffrn_reflns_theta_max 33.17
_diffrn_reflns_theta_min 1.80
_exptl_absorpt_coefficient_mu 5.208
_exptl_absorpt_correction_T_max 0.4223
_exptl_absorpt_correction_T_min 0.4223
_exptl_absorpt_correction_type multi-scan
_exptl_absorpt_process_details SADABS
_exptl_crystal_colour red
_exptl_crystal_density_diffrn 1.496
_exptl_crystal_description block
_exptl_crystal_F_000 1468
_exptl_crystal_size_max 0.20
_exptl_crystal_size_mid 0.20
_exptl_crystal_size_min 0.20
_refine_diff_density_max 1.355
_refine_diff_density_min -0.931
_refine_diff_density_rms 0.114
_refine_ls_extinction_method none
_refine_ls_goodness_of_fit_ref 1.009
_refine_ls_hydrogen_treatment constr
_refine_ls_matrix_type full
_refine_ls_number_parameters 280
_refine_ls_number_reflns 12424
_refine_ls_number_restraints 0
_refine_ls_restrained_S_all 1.009
_refine_ls_R_factor_all 0.0343
_refine_ls_R_factor_gt 0.0220
_refine_ls_shift/su_max 0.008
_refine_ls_shift/su_mean 0.000
_refine_ls_structure_factor_coef Fsqd
_refine_ls_weighting_details 'calc w=1/[\s^2^(Fo^2^)+(0.0185P)^2^+0.0000P] where P=(Fo^2^+2Fc^2^)/3'
_refine_ls_weighting_scheme calc
_refine_ls_wR_factor_gt 0.0433
_refine_ls_wR_factor_ref 0.0465
_reflns_number_gt 10202
_reflns_number_total 12424
_reflns_threshold_expression >2sigma(I)
_cod_data_source_file ic201936j_si_001_1.cif
_cod_data_source_block Complex_2
_cod_database_code 4328176

loop_
_symmetry_equiv_pos_as_xyz
'x, y, z'
'-x+1/2, y+1/2, -z+1/2'
'-x, -y, -z'
'x-1/2, -y-1/2, z-1/2'

loop_
_atom_site_label
_atom_site_type_symbol
_atom_site_fract_x
_atom_site_fract_y
_atom_site_fract_z
_atom_site_U_iso_or_equiv
_atom_site_adp_type
_atom_site_occupancy
_atom_site_symmetry_multiplicity
_atom_site_calc_flag
_atom_site_refinement_flags
U1 U 0.208022(5) 0.754888(3) 1.004412(4) 0.01099(2) Uani 1 1 d .
Si5 Si 0.22269(4) 0.93099(3) 1.09490(4) 0.01486(10) Uani 1 1 d .
Si6 Si 0.23235(4) 0.91614(3) 0.89350(3) 0.01447(10) Uani 1 1 d .
Si4 Si -0.06366(4) 0.72234(3) 0.97183(3) 0.01456(9) Uani 1 1 d .
Si2 Si 0.28780(4) 0.62598(3) 0.86826(4) 0.01458(10) Uani 1 1 d .
Si3 Si 0.08146(5) 0.63694(3) 1.13360(4) 0.01736(10) Uani 1 1 d .
Si1 Si 0.47448(4) 0.69301(3) 1.01429(4) 0.01759(10) Uani 1 1 d .
N2 N 0.06387(13) 0.69762(8) 1.04069(10) 0.0145(3) Uani 1 1 d .
N1 N 0.33522(13) 0.68843(8) 0.95639(10) 0.0142(3) Uani 1 1 d .
N3 N 0.21743(12) 0.87772(8) 0.99627(10) 0.0133(3) Uani 1 1 d .
O1 O 0.28721(11) 0.75352(7) 1.12391(9) 0.0174(3) Uani 1 1 d .
C16 C 0.10666(16) 0.96772(10) 0.83245(13) 0.0193(4) Uani 1 1 d .
H16A H 0.0415 0.9359 0.8249 0.029 Uiso 1 1 calc R
H16B H 0.1154 0.9833 0.7714 0.029 Uiso 1 1 calc R
H16C H 0.0970 1.0111 0.8689 0.029 Uiso 1 1 calc R
C18 C 0.25576(18) 0.83894(10) 0.81626(13) 0.0205(4) Uani 1 1 d .
H18A H 0.3213 0.8108 0.8473 0.031 Uiso 1 1 calc R
H18B H 0.2673 0.8592 0.7581 0.031 Uiso 1 1 calc R
H18C H 0.1909 0.8066 0.8031 0.031 Uiso 1 1 calc R
C12 C -0.03570(17) 0.79285(11) 0.88697(14) 0.0205(4) Uani 1 1 d .
H12A H 0.0040 0.8347 0.9209 0.031 Uiso 1 1 calc R
H12B H -0.1061 0.8098 0.8476 0.031 Uiso 1 1 calc R
H12C H 0.0095 0.7707 0.8483 0.031 Uiso 1 1 calc R
C11 C -0.15453(18) 0.76763(12) 1.03883(15) 0.0236(4) Uani 1 1 d .
H11A H -0.1709 0.7329 1.0843 0.035 Uiso 1 1 calc R
H11B H -0.2239 0.7830 0.9965 0.035 Uiso 1 1 calc R
H11C H -0.1167 0.8108 1.0710 0.035 Uiso 1 1 calc R
C13 C 0.12933(18) 0.89088(11) 1.16374(14) 0.0220(4) Uani 1 1 d .
H13A H 0.0537 0.8880 1.1251 0.033 Uiso 1 1 calc R
H13B H 0.1301 0.9221 1.2176 0.033 Uiso 1 1 calc R
H13C H 0.1552 0.8415 1.1847 0.033 Uiso 1 1 calc R
C4 C 0.33600(19) 0.64570(11) 0.76098(13) 0.0228(4) Uani 1 1 d .
H4A H 0.3256 0.6980 0.7457 0.034 Uiso 1 1 calc R
H4B H 0.2931 0.6162 0.7098 0.034 Uiso 1 1 calc R
H4C H 0.4147 0.6332 0.7711 0.034 Uiso 1 1 calc R
C5 C 0.32100(18) 0.52888(10) 0.90652(15) 0.0222(4) Uani 1 1 d .
H5A H 0.4015 0.5219 0.9220 0.033 Uiso 1 1 calc R
H5B H 0.2869 0.4952 0.8564 0.033 Uiso 1 1 calc R
H5C H 0.2920 0.5187 0.9611 0.033 Uiso 1 1 calc R
C10 C -0.14143(17) 0.64518(11) 0.90289(14) 0.0217(4) Uani 1 1 d .
H10A H -0.0918 0.6179 0.8725 0.033 Uiso 1 1 calc R
H10B H -0.2036 0.6650 0.8559 0.033 Uiso 1 1 calc R
H10C H -0.1697 0.6121 0.9441 0.033 Uiso 1 1 calc R
C6 C 0.13287(16) 0.63330(12) 0.83429(15) 0.0235(4) Uani 1 1 d .
H6A H 0.1031 0.6285 0.8895 0.035 Uiso 1 1 calc R
H6B H 0.1028 0.5940 0.7904 0.035 Uiso 1 1 calc R
H6C H 0.1117 0.6812 0.8052 0.035 Uiso 1 1 calc R
C15 C 0.36721(17) 0.93557(11) 1.16643(14) 0.0227(4) Uani 1 1 d .
H15A H 0.3921 0.8861 1.1881 0.034 Uiso 1 1 calc R
H15B H 0.3698 0.9677 1.2198 0.034 Uiso 1 1 calc R
H15C H 0.4159 0.9553 1.1291 0.034 Uiso 1 1 calc R
C17 C 0.35639(18) 0.97695(11) 0.90766(15) 0.0254(4) Uani 1 1 d .
H17A H 0.3461 1.0208 0.9431 0.038 Uiso 1 1 calc R
H17B H 0.3658 0.9918 0.8466 0.038 Uiso 1 1 calc R
H17C H 0.4224 0.9502 0.9407 0.038 Uiso 1 1 calc R
C14 C 0.17400(19) 1.02769(10) 1.06739(15) 0.0241(4) Uani 1 1 d .
H14A H 0.2221 1.0520 1.0328 0.036 Uiso 1 1 calc R
H14B H 0.1768 1.0545 1.1251 0.036 Uiso 1 1 calc R
H14C H 0.0977 1.0271 1.0299 0.036 Uiso 1 1 calc R
C1 C 0.49852(19) 0.64000(14) 1.12399(15) 0.0304(5) Uani 1 1 d .
H1A H 0.4599 0.6639 1.1665 0.046 Uiso 1 1 calc R
H1B H 0.5781 0.6382 1.1524 0.046 Uiso 1 1 calc R
H1C H 0.4702 0.5899 1.1109 0.046 Uiso 1 1 calc R
C3 C 0.56946(17) 0.65450(12) 0.94530(15) 0.0258(4) Uani 1 1 d .
H3A H 0.5484 0.6036 0.9281 0.039 Uiso 1 1 calc R
H3B H 0.6459 0.6558 0.9825 0.039 Uiso 1 1 calc R
H3C H 0.5638 0.6840 0.8892 0.039 Uiso 1 1 calc R
C2 C 0.51665(19) 0.79105(13) 1.03917(18) 0.0323(5) Uani 1 1 d .
H2A H 0.5110 0.8174 0.9808 0.048 Uiso 1 1 calc R
H2B H 0.5933 0.7929 1.0758 0.048 Uiso 1 1 calc R
H2C H 0.4677 0.8141 1.0740 0.048 Uiso 1 1 calc R
C7 C 0.20367(19) 0.57681(11) 1.13455(16) 0.0280(5) Uani 1 1 d .
H7A H 0.1904 0.5483 1.0771 0.042 Uiso 1 1 calc R
H7B H 0.2150 0.5432 1.1875 0.042 Uiso 1 1 calc R
H7C H 0.2698 0.6074 1.1396 0.042 Uiso 1 1 calc R
C8 C 0.1029(2) 0.68656(13) 1.24601(15) 0.0311(5) Uani 1 1 d .
H8A H 0.1700 0.7167 1.2552 0.047 Uiso 1 1 calc R
H8B H 0.1111 0.6508 1.2965 0.047 Uiso 1 1 calc R
H8C H 0.0390 0.7182 1.2455 0.047 Uiso 1 1 calc R
C9 C -0.04087(19) 0.57492(13) 1.12498(17) 0.0317(5) Uani 1 1 d .
H9A H -0.1081 0.6046 1.1187 0.048 Uiso 1 1 calc R
H9B H -0.0301 0.5447 1.1810 0.048 Uiso 1 1 calc R
H9C H -0.0485 0.5430 1.0707 0.048 Uiso 1 1 calc R

loop_
_atom_site_aniso_label
_atom_site_aniso_U_11
_atom_site_aniso_U_22
_atom_site_aniso_U_33
_atom_site_aniso_U_23
_atom_site_aniso_U_13
_atom_site_aniso_U_12
U1 0.00950(3) 0.01042(3) 0.01330(3) 0.00026(2) 0.00316(2) 0.00047(2)
Si5 0.0147(2) 0.0133(2) 0.0159(2) -0.00171(17) 0.0022(2) 0.00027(18)
Si6 0.0151(2) 0.0123(2) 0.0157(2) 0.00212(17) 0.0031(2) -0.00071(18)
Si4 0.0116(2) 0.0158(2) 0.0169(2) -0.00166(17) 0.0046(2) -0.00135(18)
Si2 0.0147(2) 0.0139(2) 0.0157(2) -0.00172(17) 0.0047(2) 0.00151(18)
Si3 0.0181(3) 0.0171(2) 0.0180(2) 0.00331(18) 0.0064(2) -0.0013(2)
Si1 0.0108(2) 0.0201(2) 0.0211(3) -0.00222(19) 0.0022(2) 0.00266(19)
N2 0.0125(7) 0.0149(7) 0.0162(7) 0.0004(5) 0.0036(6) -0.0015(6)
N1 0.0128(7) 0.0140(6) 0.0162(7) 0.0000(5) 0.0042(6) 0.0024(5)
N3 0.0132(7) 0.0115(6) 0.0147(7) 0.0005(5) 0.0024(6) 0.0006(5)
O1 0.0166(6) 0.0170(6) 0.0180(6) -0.0009(5) 0.0027(5) 0.0007(5)
C16 0.0208(10) 0.0164(8) 0.0196(9) 0.0045(6) 0.0029(8) 0.0016(7)
C18 0.0248(11) 0.0186(8) 0.0184(9) 0.0015(7) 0.0055(8) 0.0040(7)
C12 0.0166(10) 0.0218(9) 0.0231(9) 0.0047(7) 0.0046(8) 0.0010(7)
C11 0.0166(10) 0.0271(10) 0.0289(10) -0.0070(8) 0.0090(8) -0.0008(8)
C13 0.0227(10) 0.0206(9) 0.0249(10) 0.0002(7) 0.0095(8) 0.0029(8)
C4 0.0314(12) 0.0222(9) 0.0172(9) -0.0024(7) 0.0106(8) 0.0031(8)
C5 0.0240(11) 0.0164(8) 0.0282(10) -0.0002(7) 0.0104(9) 0.0026(7)
C10 0.0142(9) 0.0248(9) 0.0256(10) -0.0076(7) 0.0037(8) -0.0032(7)
C6 0.0158(10) 0.0266(10) 0.0264(10) -0.0103(8) 0.0016(8) -0.0002(8)
C15 0.0196(10) 0.0258(10) 0.0213(9) -0.0059(7) 0.0021(8) -0.0020(8)
C17 0.0207(11) 0.0237(10) 0.0315(11) 0.0035(8) 0.0057(9) -0.0061(8)
C14 0.0304(12) 0.0155(8) 0.0262(10) -0.0015(7) 0.0061(9) 0.0037(8)
C1 0.0223(11) 0.0438(13) 0.0223(10) 0.0036(9) -0.0003(9) 0.0120(10)
C3 0.0134(10) 0.0317(11) 0.0334(12) -0.0041(8) 0.0077(9) 0.0031(8)
C2 0.0173(11) 0.0277(11) 0.0520(15) -0.0132(10) 0.0082(10) -0.0039(9)
C7 0.0273(12) 0.0217(9) 0.0381(12) 0.0094(8) 0.0136(10) 0.0049(8)
C8 0.0435(15) 0.0304(11) 0.0218(10) 0.0023(8) 0.0123(10) 0.0004(10)
C9 0.0253(12) 0.0316(11) 0.0388(13) 0.0143(9) 0.0090(10) -0.0069(9)

loop_
_atom_type_symbol
_atom_type_description
_atom_type_scat_dispersion_real
_atom_type_scat_dispersion_imag
_atom_type_scat_source
C C 0.0033 0.0016 'International Tables Vol C Tables 4.2.6.8 and 6.1.1.4'
H H 0.0000 0.0000 'International Tables Vol C Tables 4.2.6.8 and 6.1.1.4'
N N 0.0061 0.0033 'International Tables Vol C Tables 4.2.6.8 and 6.1.1.4'
O O 0.0106 0.0060 'International Tables Vol C Tables 4.2.6.8 and 6.1.1.4'
Si Si 0.0817 0.0704 'International Tables Vol C Tables 4.2.6.8 and 6.1.1.4'
U U -9.6767 9.6646 'International Tables Vol C Tables 4.2.6.8 and 6.1.1.4'

loop_
_geom_angle_atom_site_label_1
_geom_angle_atom_site_label_2
_geom_angle_atom_site_label_3
_geom_angle
O1 U1 N1 92.53(6)
O1 U1 N3 92.48(5)
N1 U1 N3 118.16(5)
O1 U1 N2 92.16(6)
N1 U1 N2 119.30(5)
N3 U1 N2 122.02(5)
N3 Si5 C15 110.20(8)
N3 Si5 C13 109.77(8)
C15 Si5 C13 110.15(10)
N3 Si5 C14 113.04(8)
C15 Si5 C14 107.52(10)
C13 Si5 C14 106.05(9)
N3 Si6 C16 112.47(8)
N3 Si6 C17 113.37(9)
C16 Si6 C17 109.32(9)
N3 Si6 C18 107.57(8)
C16 Si6 C18 108.11(9)
C17 Si6 C18 105.63(10)
N2 Si4 C11 112.57(9)
N2 Si4 C10 114.36(9)
C11 Si4 C10 108.99(9)
N2 Si4 C12 106.57(8)
C11 Si4 C12 106.64(9)
C10 Si4 C12 107.26(9)
N1 Si2 C4 113.62(9)
N1 Si2 C5 112.23(9)
C4 Si2 C5 110.44(9)
N1 Si2 C6 107.60(8)
C4 Si2 C6 105.74(10)
C5 Si2 C6 106.71(10)
N2 Si3 C8 111.67(9)
N2 Si3 C7 109.11(9)
C8 Si3 C7 109.41(11)
N2 Si3 C9 112.29(9)
C8 Si3 C9 107.22(11)
C7 Si3 C9 107.00(11)
N1 Si1 C1 110.16(9)
N1 Si1 C2 110.01(9)
C1 Si1 C2 109.98(12)
N1 Si1 C3 113.05(9)
C1 Si1 C3 107.14(10)
C2 Si1 C3 106.37(10)
Si4 N2 Si3 124.09(9)
Si4 N2 U1 114.08(7)
Si3 N2 U1 121.77(8)
Si2 N1 Si1 121.80(9)
Si2 N1 U1 117.18(8)
Si1 N1 U1 120.67(8)
Si6 N3 Si5 121.80(8)
Si6 N3 U1 117.92(7)
Si5 N3 U1 120.00(7)

loop_
_geom_bond_atom_site_label_1
_geom_bond_atom_site_label_2
_geom_bond_distance
U1 O1 1.8169(13)
U1 N1 2.2352(14)
U1 N3 2.2422(14)
U1 N2 2.2439(15)
Si5 N3 1.7456(15)
Si5 C15 1.860(2)
Si5 C13 1.866(2)
Si5 C14 1.8737(19)
Si6 N3 1.7289(15)
Si6 C16 1.864(2)
Si6 C17 1.868(2)
Si6 C18 1.8792(19)
Si4 N2 1.7309(17)
Si4 C11 1.863(2)
Si4 C10 1.867(2)
Si4 C12 1.8874(19)
Si2 N1 1.7293(16)
Si2 C4 1.8651(19)
Si2 C5 1.8715(19)
Si2 C6 1.876(2)
Si3 N2 1.7409(16)
Si3 C8 1.862(2)
Si3 C7 1.868(2)
Si3 C9 1.872(2)
Si1 N1 1.7432(16)
Si1 C1 1.857(2)
Si1 C2 1.871(2)
Si1 C3 1.871(2)
